data_4344590
loop_
_publ_author_name
'Ciccione, J\'er\'emie'
'Leconte, Nicolas'
'Luneau, Dominique'
'Philouze, Christian'
'Thomas, Fabrice'

_publ_section_title
;
 Geometric and Electronic Structures of Nickel(II) Complexes of Redox
 Noninnocent Tetradentate Phenylenediamine Ligands.
;
_journal_issue 2
_journal_name_full 'Inorganic chemistry'
_journal_page_first 649
_journal_page_last 665
_journal_paper_doi 10.1021/acs.inorgchem.5b01947
_journal_volume 55
_journal_year 2016
_chemical_formula_moiety 'C34 H46 N4 Ni, 0.5(C4 H6 N2)'
_chemical_formula_sum 'C36 H49 N5 Ni'
_chemical_formula_weight 610.51
_chemical_name_systematic
;
 ? 
;
_space_group_crystal_system orthorhombic
_space_group_IT_number 57
_space_group_name_Hall '-P 2c 2b'
_space_group_name_H-M_alt 'P b c m'
_symmetry_space_group_name_Hall '-P 2c 2b'
_symmetry_space_group_name_H-M 'P b c m'
_atom_sites_solution_hydrogens geom
_atom_sites_solution_primary direct
_atom_sites_solution_secondary difmap
_audit_creation_date 2015-02-06
_audit_creation_method
;
  Olex2 1.1
  (compiled 2011.11.01 svn.r2039, GUI svn.r3906)
;
_cell_angle_alpha 90.00
_cell_angle_beta 90.00
_cell_angle_gamma 90.00
_cell_formula_units_Z 4
_cell_length_a 5.9786(12)
_cell_length_b 17.991(4)
_cell_length_c 31.423(6)
_cell_measurement_temperature 200
_cell_volume 3379.9(12)
_computing_cell_refinement 'Bruker Enraf Nonius kappa CCD'
_computing_data_collection Collect
_computing_data_reduction EvalCCD
_computing_molecular_graphics
;
O. V. Dolomanov, L. J. Bourhis, R. J. Gildea, J. A. K. Howard and H. Puschmann,
OLEX2: a complete structure solution, refinement and analysis program.
J. Appl. Cryst. (2009). 42, 339-341.
;
_computing_publication_material
;
O. V. Dolomanov, L. J. Bourhis, R. J. Gildea, J. A. K. Howard and H. Puschmann,
OLEX2: a complete structure solution, refinement and analysis program.
J. Appl. Cryst. (2009). 42, 339-341.
;
_computing_structure_refinement
;
SHELXL, G.M. Sheldrick, Acta Cryst.
2008). A64, 112-122
;
_computing_structure_solution
;
olex2.solve (L.J. Bourhis, O.V. Dolomanov, R.J. Gildea, J.A.K. Howard,
H. Puschmann, in preparation, 2011)
;
_diffrn_ambient_temperature 200
_diffrn_detector 'CCD area detector'
_diffrn_detector_type KappaCCD
_diffrn_measured_fraction_theta_full 0.988
_diffrn_measured_fraction_theta_max 0.988
_diffrn_measurement_device_type 'Bruker AXS enraf nonius KappaCCD'
_diffrn_measurement_method 'Phi and omega scans'
_diffrn_radiation_detector CCD
_diffrn_radiation_monochromator graphite
_diffrn_radiation_probe x-ray
_diffrn_radiation_type MoK\a
_diffrn_radiation_wavelength 0.71073
_diffrn_reflns_av_R_equivalents 0.0314
_diffrn_reflns_av_unetI/netI 0.0247
_diffrn_reflns_limit_h_max 7
_diffrn_reflns_limit_h_min -7
_diffrn_reflns_limit_k_max 23
_diffrn_reflns_limit_k_min -22
_diffrn_reflns_limit_l_max 40
_diffrn_reflns_limit_l_min -40
_diffrn_reflns_number 32498
_diffrn_reflns_theta_full 27.50
_diffrn_reflns_theta_max 27.50
_diffrn_reflns_theta_min 2.98
_diffrn_source 'Enraf Nonius FR590'
_diffrn_source_target Mo
_diffrn_source_type 'fine-focus sealed tube'
_exptl_absorpt_coefficient_mu 0.605
_exptl_absorpt_correction_T_max 1
_exptl_absorpt_correction_T_min 0.789042
_exptl_absorpt_correction_type multi-scan
_exptl_absorpt_process_details
;
SADABS-2004/1 (Bruker,2004) was used for absorption correction.
R(int) was 0.1095 before and 0.0256 after correction.
The Ratio of minimum to maximum transmission is 0.7890.
The \l/2 correction factor is 0.0015.
;
_exptl_crystal_colour 'metallic dark green'
_exptl_crystal_colour_lustre metallic
_exptl_crystal_colour_modifier dark
_exptl_crystal_colour_primary green
_exptl_crystal_density_diffrn 1.200
_exptl_crystal_density_method 'not measured'
_exptl_crystal_description needle
_exptl_crystal_F_000 1312
_exptl_crystal_recrystallization_method 'Slow evaporation of a CH3CN/CH2Cl2 solution at 298 K'
_exptl_crystal_size_max 0.41
_exptl_crystal_size_mid 0.34
_exptl_crystal_size_min 0.2
_refine_diff_density_max 0.317
_refine_diff_density_min -0.308
_refine_diff_density_rms 0.052
_refine_ls_extinction_method none
_refine_ls_goodness_of_fit_ref 1.073
_refine_ls_hydrogen_treatment constr
_refine_ls_matrix_type full
_refine_ls_number_parameters 203
_refine_ls_number_reflns 3910
_refine_ls_number_restraints 0
_refine_ls_restrained_S_all 1.073
_refine_ls_R_factor_all 0.0546
_refine_ls_R_factor_gt 0.0358
_refine_ls_shift/su_max 0.001
_refine_ls_shift/su_mean 0.000
_refine_ls_structure_factor_coef Fsqd
_refine_ls_weighting_details 'calc w=1/[\s^2^(Fo^2^)+(0.0368P)^2^+2.1341P] where P=(Fo^2^+2Fc^2^)/3'
_refine_ls_weighting_scheme calc
_refine_ls_wR_factor_gt 0.0816
_refine_ls_wR_factor_ref 0.0909
_reflns_number_gt 3060
_reflns_number_total 3910
_reflns_threshold_expression >2sigma(I)
_cod_data_source_file ic5b01947_si_001.cif
_cod_data_source_block 4c
_cod_database_code 4344590

loop_
_space_group_symop_id
_space_group_symop_operation_xyz
1 'x, y, z'
2 '-x, -y, z+1/2'
3 'x, -y+1/2, -z'
4 '-x, y+1/2, -z+1/2'
5 '-x, -y, -z'
6 'x, y, -z-1/2'
7 '-x, y-1/2, z'
8 'x, -y-1/2, z-1/2'

loop_
_atom_site_label
_atom_site_type_symbol
_atom_site_fract_x
_atom_site_fract_y
_atom_site_fract_z
_atom_site_U_iso_or_equiv
_atom_site_adp_type
_atom_site_occupancy
_atom_site_symmetry_multiplicity
_atom_site_calc_flag
_atom_site_refinement_flags
_atom_site_disorder_assembly
_atom_site_disorder_group
Ni1 Ni 0.79771(5) 0.767590(17) 0.2500 0.02442(10) Uani 1 2 d S . .
N1 N 0.6544(2) 0.72811(8) 0.29594(4) 0.0266(3) Uani 1 1 d . . .
H1 H 0.5596 0.6909 0.2937 0.032 Uiso 1 1 calc R . .
N2 N 0.9494(2) 0.82116(8) 0.28926(4) 0.0251(3) Uani 1 1 d . . .
C5 C 0.6811(3) 0.78821(10) 0.40753(5) 0.0292(4) Uani 1 1 d . . .
H5 H 0.6256 0.7775 0.4352 0.035 Uiso 1 1 calc R . .
C1 C 0.7036(3) 0.75971(9) 0.33347(5) 0.0239(3) Uani 1 1 d . . .
C4 C 0.8239(3) 0.85090(10) 0.40293(5) 0.0273(4) Uani 1 1 d . . .
N3 N 0.3313(5) 0.61640(18) 0.2500 0.0641(8) Uani 1 2 d S . .
C6 C 0.6176(3) 0.74204(10) 0.37495(5) 0.0257(4) Uani 1 1 d . . .
C12 C 0.1571(5) 0.59429(16) 0.2500 0.0388(7) Uani 1 2 d S . .
C18 C 1.3040(3) 0.89571(10) 0.29437(6) 0.0298(4) Uani 1 1 d . . .
H18 H 1.3072 0.8946 0.3246 0.036 Uiso 1 1 calc R . .
C13 C 1.1286(3) 0.86348(9) 0.27255(5) 0.0242(4) Uani 1 1 d . . .
C7 C 0.4664(3) 0.67429(10) 0.38248(5) 0.0292(4) Uani 1 1 d . . .
C14 C 0.8729(3) 0.89996(10) 0.44174(5) 0.0311(4) Uani 1 1 d . . .
C9 C 0.5783(3) 0.60321(11) 0.36592(7) 0.0393(5) Uani 1 1 d . . .
H9A H 0.5984 0.6069 0.3350 0.059 Uiso 1 1 calc R . .
H9B H 0.4835 0.5603 0.3725 0.059 Uiso 1 1 calc R . .
H9C H 0.7243 0.5971 0.3796 0.059 Uiso 1 1 calc R . .
C2 C 0.8689(3) 0.81750(9) 0.32927(5) 0.0239(4) Uani 1 1 d . . .
C17 C 1.4770(3) 0.93004(10) 0.27182(6) 0.0325(4) Uani 1 1 d . . .
H17 H 1.5954 0.9535 0.2868 0.039 Uiso 1 1 calc R . .
C15 C 1.0183(4) 0.96661(12) 0.43011(6) 0.0433(5) Uani 1 1 d . . .
H15A H 1.1615 0.9491 0.4187 0.065 Uiso 1 1 calc R . .
H15B H 1.0449 0.9968 0.4556 0.065 Uiso 1 1 calc R . .
H15C H 0.9417 0.9967 0.4086 0.065 Uiso 1 1 calc R . .
C3 C 0.9183(3) 0.86427(10) 0.36393(5) 0.0265(4) Uani 1 1 d . . .
H3 H 1.0171 0.9051 0.3603 0.032 Uiso 1 1 calc R . .
C8 C 0.2374(3) 0.68585(12) 0.36117(7) 0.0402(5) Uani 1 1 d . . .
H8A H 0.1588 0.7269 0.3752 0.060 Uiso 1 1 calc R . .
H8B H 0.1485 0.6403 0.3638 0.060 Uiso 1 1 calc R . .
H8C H 0.2590 0.6977 0.3310 0.060 Uiso 1 1 calc R . .
C19 C 0.6539(4) 0.92980(13) 0.46012(7) 0.0439(5) Uani 1 1 d . . .
H19A H 0.5770 0.9597 0.4386 0.066 Uiso 1 1 calc R . .
H19B H 0.6861 0.9607 0.4851 0.066 Uiso 1 1 calc R . .
H19C H 0.5581 0.8881 0.4685 0.066 Uiso 1 1 calc R . .
C10 C 0.4221(4) 0.66190(13) 0.43011(6) 0.0472(6) Uani 1 1 d . . .
H10A H 0.5645 0.6545 0.4449 0.071 Uiso 1 1 calc R . .
H10B H 0.3277 0.6178 0.4338 0.071 Uiso 1 1 calc R . .
H10C H 0.3457 0.7055 0.4419 0.071 Uiso 1 1 calc R . .
C16 C 0.9940(4) 0.85383(13) 0.47536(6) 0.0516(6) Uani 1 1 d . . .
H16A H 0.9001 0.8116 0.4836 0.077 Uiso 1 1 calc R . .
H16B H 1.0240 0.8848 0.5004 0.077 Uiso 1 1 calc R . .
H16C H 1.1356 0.8355 0.4637 0.077 Uiso 1 1 calc R . .
C11 C -0.0653(6) 0.5649(2) 0.2500 0.0931(18) Uani 1 2 d S . .
H11A H -0.1130 0.5557 0.2206 0.140 Uiso 0.50 1 calc PR A -1
H11B H -0.1669 0.6008 0.2633 0.140 Uiso 0.50 1 calc PR A -1
H11C H -0.0682 0.5182 0.2660 0.140 Uiso 0.50 1 calc PR A -1

loop_
_atom_site_aniso_label
_atom_site_aniso_U_11
_atom_site_aniso_U_22
_atom_site_aniso_U_33
_atom_site_aniso_U_23
_atom_site_aniso_U_13
_atom_site_aniso_U_12
Ni1 0.02916(18) 0.02394(18) 0.02016(14) 0.000 0.000 -0.00575(14)
N1 0.0308(8) 0.0236(8) 0.0255(6) 0.0010(6) -0.0015(6) -0.0060(6)
N2 0.0285(8) 0.0248(7) 0.0221(6) 0.0013(6) -0.0020(6) -0.0054(6)
C5 0.0320(10) 0.0326(10) 0.0231(7) 0.0040(7) 0.0010(7) -0.0013(8)
C1 0.0256(8) 0.0216(8) 0.0243(7) 0.0027(6) -0.0015(7) 0.0008(7)
C4 0.0281(9) 0.0289(9) 0.0248(8) 0.0002(7) -0.0045(7) 0.0015(8)
N3 0.0525(19) 0.0551(18) 0.085(2) 0.000 0.000 -0.0200(15)
C6 0.0253(8) 0.0263(9) 0.0256(7) 0.0058(7) -0.0013(7) 0.0012(7)
C12 0.0449(18) 0.0269(14) 0.0445(15) 0.000 0.000 -0.0054(13)
C18 0.0289(9) 0.0312(10) 0.0293(8) 0.0014(7) -0.0044(8) -0.0010(8)
C13 0.0255(8) 0.0196(8) 0.0277(8) 0.0018(7) -0.0004(7) 0.0001(7)
C7 0.0301(9) 0.0285(10) 0.0290(8) 0.0042(7) 0.0022(8) -0.0037(8)
C14 0.0339(10) 0.0345(10) 0.0250(8) -0.0022(7) -0.0041(7) -0.0004(8)
C9 0.0411(11) 0.0265(10) 0.0505(11) 0.0089(9) 0.0040(10) 0.0008(9)
C2 0.0263(8) 0.0236(9) 0.0216(7) 0.0036(6) -0.0030(7) 0.0004(7)
C17 0.0248(9) 0.0331(10) 0.0397(9) 0.0003(8) -0.0048(8) -0.0034(8)
C15 0.0475(12) 0.0449(12) 0.0376(10) -0.0114(9) -0.0016(10) -0.0105(10)
C3 0.0291(9) 0.0247(9) 0.0256(8) 0.0011(7) -0.0036(7) -0.0031(7)
C8 0.0286(10) 0.0416(12) 0.0503(11) 0.0040(9) 0.0012(9) -0.0025(9)
C19 0.0426(12) 0.0498(13) 0.0392(10) -0.0119(9) 0.0023(9) -0.0006(10)
C10 0.0617(15) 0.0455(12) 0.0343(10) 0.0073(9) 0.0083(10) -0.0168(11)
C16 0.0668(15) 0.0492(13) 0.0387(11) -0.0027(10) -0.0234(11) 0.0035(12)
C11 0.039(2) 0.044(2) 0.197(6) 0.000 0.000 -0.0066(17)

loop_
_atom_type_symbol
_atom_type_description
_atom_type_scat_dispersion_real
_atom_type_scat_dispersion_imag
_atom_type_scat_source
C C 0.0033 0.0016 'International Tables Vol C Tables 4.2.6.8 and 6.1.1.4'
H H 0.0000 0.0000 'International Tables Vol C Tables 4.2.6.8 and 6.1.1.4'
N N 0.0061 0.0033 'International Tables Vol C Tables 4.2.6.8 and 6.1.1.4'
Ni Ni 0.3393 1.1124 'International Tables Vol C Tables 4.2.6.8 and 6.1.1.4'

loop_
_geom_angle_atom_site_label_1
_geom_angle_atom_site_label_2
_geom_angle_atom_site_label_3
_geom_angle
_geom_angle_site_symmetry_1
_geom_angle_site_symmetry_3
N1 Ni1 N1 104.75(9) . 6_556
N2 Ni1 N1 84.44(6) 6_556 6_556
N2 Ni1 N1 169.49(6) . 6_556
N2 Ni1 N1 169.49(6) 6_556 .
N2 Ni1 N1 84.44(6) . .
N2 Ni1 N2 85.99(9) 6_556 .
Ni1 N1 H1 122.3 . .
C1 N1 Ni1 115.34(12) . .
C1 N1 H1 122.3 . .
C13 N2 Ni1 114.39(10) . .
C2 N2 Ni1 115.53(11) . .
C2 N2 C13 130.00(14) . .
C4 C5 H5 117.6 . .
C6 C5 H5 117.6 . .
C6 C5 C4 124.79(16) . .
N1 C1 C6 128.69(16) . .
N1 C1 C2 112.07(14) . .
C6 C1 C2 119.23(15) . .
C5 C4 C14 119.35(15) . .
C3 C4 C5 118.52(16) . .
C3 C4 C14 122.10(16) . .
C5 C6 C1 116.35(16) . .
C5 C6 C7 121.91(15) . .
C1 C6 C7 121.73(15) . .
N3 C12 C11 179.2(4) . .
C13 C18 H18 120.1 . .
C13 C18 C17 119.73(16) . .
C17 C18 H18 120.1 . .
N2 C13 C13 111.78(8) . 6_556
C18 C13 N2 128.08(15) . .
C18 C13 C13 119.77(10) . 6_556
C6 C7 C8 110.46(15) . .
C6 C7 C10 111.51(15) . .
C9 C7 C6 110.66(15) . .
C9 C7 C8 110.67(16) . .
C9 C7 C10 106.55(16) . .
C10 C7 C8 106.86(16) . .
C15 C14 C4 111.76(15) . .
C15 C14 C19 107.61(17) . .
C15 C14 C16 108.85(17) . .
C19 C14 C4 109.83(16) . .
C16 C14 C4 109.16(15) . .
C16 C14 C19 109.61(17) . .
C7 C9 H9A 109.5 . .
C7 C9 H9B 109.5 . .
C7 C9 H9C 109.5 . .
H9A C9 H9B 109.5 . .
H9A C9 H9C 109.5 . .
H9B C9 H9C 109.5 . .
N2 C2 C1 111.46(14) . .
N2 C2 C3 128.13(16) . .
C3 C2 C1 120.30(15) . .
C18 C17 H17 119.8 . .
C17 C17 C18 120.47(10) 6_556 .
C17 C17 H17 119.8 6_556 .
C14 C15 H15A 109.5 . .
C14 C15 H15B 109.5 . .
C14 C15 H15C 109.5 . .
H15A C15 H15B 109.5 . .
H15A C15 H15C 109.5 . .
H15B C15 H15C 109.5 . .
C4 C3 C2 120.03(16) . .
C4 C3 H3 120.0 . .
C2 C3 H3 120.0 . .
C7 C8 H8A 109.5 . .
C7 C8 H8B 109.5 . .
C7 C8 H8C 109.5 . .
H8A C8 H8B 109.5 . .
H8A C8 H8C 109.5 . .
H8B C8 H8C 109.5 . .
C14 C19 H19A 109.5 . .
C14 C19 H19B 109.5 . .
C14 C19 H19C 109.5 . .
H19A C19 H19B 109.5 . .
H19A C19 H19C 109.5 . .
H19B C19 H19C 109.5 . .
C7 C10 H10A 109.5 . .
C7 C10 H10B 109.5 . .
C7 C10 H10C 109.5 . .
H10A C10 H10B 109.5 . .
H10A C10 H10C 109.5 . .
H10B C10 H10C 109.5 . .
C14 C16 H16A 109.5 . .
C14 C16 H16B 109.5 . .
C14 C16 H16C 109.5 . .
H16A C16 H16B 109.5 . .
H16A C16 H16C 109.5 . .
H16B C16 H16C 109.5 . .
C12 C11 H11A 109.5 . .
C12 C11 H11B 109.5 . .
C12 C11 H11C 109.5 . .

loop_
_geom_bond_atom_site_label_1
_geom_bond_atom_site_label_2
_geom_bond_distance
_geom_bond_site_symmetry_2
Ni1 N1 1.8229(14) 6_556
Ni1 N1 1.8229(14) .
Ni1 N2 1.8093(14) 6_556
Ni1 N2 1.8093(14) .
N1 H1 0.8800 .
N1 C1 1.342(2) .
N2 C13 1.415(2) .
N2 C2 1.348(2) .
C5 H5 0.9500 .
C5 C4 1.422(3) .
C5 C6 1.372(2) .
C1 C6 1.437(2) .
C1 C2 1.440(2) .
C4 C14 1.534(2) .
C4 C3 1.370(2) .
N3 C12 1.115(4) .
C6 C7 1.536(2) .
C12 C11 1.431(5) .
C18 H18 0.9500 .
C18 C13 1.381(2) .
C18 C17 1.398(3) .
C13 C13 1.417(3) 6_556
C7 C9 1.534(3) .
C7 C8 1.538(3) .
C7 C10 1.536(2) .
C14 C15 1.525(3) .
C14 C19 1.529(3) .
C14 C16 1.526(3) .
C9 H9A 0.9800 .
C9 H9B 0.9800 .
C9 H9C 0.9800 .
C2 C3 1.408(2) .
C17 C17 1.371(4) 6_556
C17 H17 0.9500 .
C15 H15A 0.9800 .
C15 H15B 0.9800 .
C15 H15C 0.9800 .
C3 H3 0.9500 .
C8 H8A 0.9800 .
C8 H8B 0.9800 .
C8 H8C 0.9800 .
C19 H19A 0.9800 .
C19 H19B 0.9800 .
C19 H19C 0.9800 .
C10 H10A 0.9800 .
C10 H10B 0.9800 .
C10 H10C 0.9800 .
C16 H16A 0.9800 .
C16 H16B 0.9800 .
C16 H16C 0.9800 .
C11 H11A 0.9800 .
C11 H11B 0.9800 .
C11 H11C 0.9800 .

loop_
_geom_hbond_atom_site_label_D
_geom_hbond_atom_site_label_H
_geom_hbond_atom_site_label_A
_geom_hbond_distance_DH
_geom_hbond_distance_HA
_geom_hbond_distance_DA
_geom_hbond_angle_DHA
N1 H1 N3 0.88 2.35 3.139(3) 148.6
